data_4117831
loop_
_publ_author_name
'Andrey V. Protchenko'
'Krishna Hassomal Birjkumar'
'Deepak Dange'
'Andrew D. Schwarz'
'Dragoslav Vidovic'
'Cameron Jones'
'Nikolas Kaltsoyannis'
'Philip Mountford'
'Simon Aldridge'

_publ_contact_author
;
 Prof S. Aldridge
 Chemistry Research Laboratory
 Mansfield Road
 Oxford
 OX1 3TA
 UK
;
_publ_contact_author_email Simon.Aldridge@chem.ox.ac.uk
_publ_contact_author_fax '+44 1865 272690'
_publ_contact_author_phone '+44 1865 285201'
_publ_section_title
;
 A Stable Two-Coordinate Acyclic Silylene
;
_journal_name_full 'Journal of the American Chemical Society'
_journal_page_first 6500
_journal_page_last 6503
_journal_paper_doi 10.1021/ja301042u
_journal_volume 134
_journal_year 2012
_chemical_formula_moiety 'C52 H72 B2 N4 Sn1'
_chemical_formula_sum 'C52 H72 B2 N4 Sn'
_chemical_formula_weight 893.48
_chemical_name_systematic
;
Si{B(NDippCH)2}{N(Dipp)SiMe3}
;
_space_group_IT_number 14
_symmetry_cell_setting monoclinic
_symmetry_space_group_name_Hall '-P 2ybc'
_symmetry_space_group_name_H-M 'P 1 21/c 1'
_atom_sites_solution_hydrogens geom
_atom_sites_solution_primary direct
_audit_creation_date 10-05-25
_audit_creation_method CRYSTALS_ver_14.03
_cell_angle_alpha 90
_cell_angle_beta 94.8071(11)
_cell_angle_gamma 90
_cell_formula_units_Z 4
_cell_length_a 12.7468(3)
_cell_length_b 20.3216(5)
_cell_length_c 19.4027(5)
_cell_measurement_reflns_used 21250
_cell_measurement_temperature 150
_cell_measurement_theta_max 27
_cell_measurement_theta_min 5
_cell_volume 5008.3(2)
_computing_cell_refinement 'DENZO/SCALEPACK (Otwinowski & Minor, 1997)'
_computing_data_collection 'COLLECT (Nonius, 2001).'
_computing_data_reduction 'DENZO/SCALEPACK (Otwinowski & Minor, 1997)'
_computing_molecular_graphics 'CAMERON (Watkin et al., 1996)'
_computing_publication_material 'CRYSTALS (Betteridge et al., 2003)'
_computing_structure_refinement 'CRYSTALS (Betteridge et al., 2003)'
_computing_structure_solution 'SIR92 (Altomare et al., 1994)'
_diffrn_ambient_temperature 150
_diffrn_measured_fraction_theta_full 0.973
_diffrn_measured_fraction_theta_max 0.943
_diffrn_measurement_device Area
_diffrn_measurement_device_type 'Nonius KappaCCD'
_diffrn_measurement_method \w
_diffrn_radiation_monochromator graphite
_diffrn_radiation_type 'Mo K\a'
_diffrn_radiation_wavelength 0.71073
_diffrn_reflns_av_R_equivalents 0.065
_diffrn_reflns_limit_h_max 16
_diffrn_reflns_limit_h_min -16
_diffrn_reflns_limit_k_max 26
_diffrn_reflns_limit_k_min -25
_diffrn_reflns_limit_l_max 24
_diffrn_reflns_limit_l_min -24
_diffrn_reflns_number 42497
_diffrn_reflns_theta_full 25.187
_diffrn_reflns_theta_max 27.377
_diffrn_reflns_theta_min 5.052
_diffrn_standards_number 0
_exptl_absorpt_coefficient_mu 0.547
_exptl_absorpt_correction_T_max 0.95
_exptl_absorpt_correction_T_min 0.77
_exptl_absorpt_correction_type multi-scan
_exptl_absorpt_process_details 'DENZO/SCALEPACK (Otwinowski & Minor, 1997)'
_exptl_crystal_colour green
_exptl_crystal_density_diffrn 1.185
_exptl_crystal_description block
_exptl_crystal_F_000 1888
_exptl_crystal_size_max 0.210
_exptl_crystal_size_mid 0.110
_exptl_crystal_size_min 0.090
_refine_diff_density_max 1.20
_refine_diff_density_min -2.37
_refine_ls_extinction_method none
_refine_ls_goodness_of_fit_ref 0.9570
_refine_ls_hydrogen_treatment none
_refine_ls_matrix_type full
_refine_ls_number_parameters 672
_refine_ls_number_reflns 10714
_refine_ls_number_restraints 540
_refine_ls_R_factor_all 0.1288
_refine_ls_R_factor_gt 0.1026
_refine_ls_shift/su_max 0.0070840
_refine_ls_shift/su_mean 8.3763189
_refine_ls_structure_factor_coef Fsqd
_refine_ls_weighting_details
;
 Method= Modified Sheldrick 
 w=1/[\s^2^(F^2^) + ( 0.09P)^2^ +56.70P] 
 ,where P=(max(Fo^2^,0) + 2Fc^2^)/3 
;
_refine_ls_weighting_scheme calc
_refine_ls_wR_factor_all 0.2675
_refine_ls_wR_factor_gt 0.2460
_refine_ls_wR_factor_ref 0.2675
_reflns_limit_h_max 16
_reflns_limit_h_min -16
_reflns_limit_k_max 26
_reflns_limit_k_min 0
_reflns_limit_l_max 24
_reflns_limit_l_min 0
_reflns_number_gt 8147
_reflns_number_total 10715
_reflns_threshold_expression I>2.0\s(I)
_oxford_diffrn_Wilson_B_factor 3.28
_oxford_diffrn_Wilson_scale 11.48
_oxford_refine_ls_r_factor_ref 0.1288
_oxford_refine_ls_scale 0.2963(5)
_oxford_reflns_number_all 10715
_oxford_reflns_threshold_expression_ref I>-3.0\s(I)
_oxford_structure_analysis_title 048apdv10
_cod_data_source_file ja301042u_si_002_2.cif
_cod_data_source_block COMPOUND_2-Sn
_cod_original_sg_symbol_H-M 'P 1 21/c 1 '
_cod_original_formula_sum 'C52 H72 B2 N4 Sn1'
_cod_database_code 4117831

loop_
_symmetry_equiv_pos_as_xyz
x,y,z
-x,-y,-z
-x,y+1/2,-z+1/2
x,-y+1/2,z+1/2

loop_
_atom_site_label
_atom_site_type_symbol
_atom_site_fract_x
_atom_site_fract_y
_atom_site_fract_z
_atom_site_U_iso_or_equiv
_atom_site_occupancy
_atom_site_adp_type
_atom_site_refinement_flags_posn
_atom_site_refinement_flags_occupancy
_atom_site_disorder_assembly
_atom_site_disorder_group
Sn1 Sn 0.23735(4) 0.55111(2) 0.18312(3) 0.0419 1.0000 Uani . . . .
B2 B 0.2363(6) 0.4510(4) 0.2367(4) 0.0320 1.0000 Uani . . . .
N3 N 0.1544(4) 0.4160(3) 0.2692(3) 0.0335 1.0000 Uani . . . .
C4 C 0.1750(6) 0.3483(3) 0.2677(4) 0.0391 1.0000 Uani . . . .
C5 C 0.2643(6) 0.3380(4) 0.2381(4) 0.0395 1.0000 Uani . . . .
N6 N 0.3044(4) 0.3991(3) 0.2178(3) 0.0324 1.0000 Uani . . . .
C7 C 0.3967(5) 0.4025(3) 0.1816(4) 0.0355 1.0000 Uani . . . .
C8 C 0.4955(5) 0.4059(3) 0.2212(3) 0.0383 1.0000 Uani D . . .
C12 C 0.5832(6) 0.4100(4) 0.1857(4) 0.0421 1.0000 Uani . . . .
C13 C 0.5776(7) 0.4090(4) 0.1145(5) 0.0529 1.0000 Uani . . . .
C14 C 0.4814(7) 0.4045(5) 0.0773(4) 0.0557 1.0000 Uani . . . .
C15 C 0.3889(5) 0.4005(4) 0.1105(4) 0.0466 1.0000 Uani D . . .
C19 C 0.0632(5) 0.4372(3) 0.2994(4) 0.0362 1.0000 Uani . . . .
C20 C -0.0272(5) 0.4551(3) 0.2582(3) 0.0432 1.0000 Uani D . . .
C24 C -0.1164(6) 0.4713(4) 0.2899(5) 0.0509 1.0000 Uani . . . .
C25 C -0.1176(6) 0.4701(4) 0.3597(4) 0.0484 1.0000 Uani . . . .
C26 C -0.0281(6) 0.4528(4) 0.4011(4) 0.0474 1.0000 Uani . . . .
C27 C 0.0622(4) 0.4364(3) 0.3720(3) 0.0382 1.0000 Uani D . . .
B31 B 0.2784(6) 0.6429(4) 0.2487(4) 0.0355 1.0000 Uani . . . .
N32 N 0.3717(4) 0.6737(3) 0.2816(3) 0.0351 1.0000 Uani . . . .
C33 C 0.4776(5) 0.6501(3) 0.2982(4) 0.0320 1.0000 Uani . . . .
C34 C 0.5433(5) 0.6398(3) 0.2466(3) 0.0420 1.0000 Uani D . . .
C35 C 0.6464(6) 0.6217(4) 0.2652(5) 0.0511 1.0000 Uani . . . .
C36 C 0.6818(6) 0.6168(4) 0.3332(6) 0.0595 1.0000 Uani . . . .
C37 C 0.6155(6) 0.6258(4) 0.3849(5) 0.0519 1.0000 Uani . . . .
C38 C 0.5106(5) 0.6431(3) 0.3686(4) 0.0402 1.0000 Uani . . . .
C39 C 0.4383(6) 0.6520(4) 0.4256(4) 0.0483 1.0000 Uani . . . .
C40 C 0.4706(9) 0.7108(5) 0.4718(5) 0.0681 1.0000 Uani . . . .
C41 C 0.4325(10) 0.5899(6) 0.4688(5) 0.0742 1.0000 Uani . . . .
C45 C 0.3509(6) 0.7398(3) 0.2937(4) 0.0386 1.0000 Uani . . . .
C46 C 0.2521(6) 0.7540(3) 0.2704(4) 0.0426 1.0000 Uani . . . .
N47 N 0.2043(4) 0.6967(3) 0.2432(3) 0.0356 1.0000 Uani . . . .
C48 C 0.0996(5) 0.6964(3) 0.2120(4) 0.0379 1.0000 Uani . . . .
C49 C 0.0808(6) 0.7030(4) 0.1414(4) 0.0424 1.0000 Uani . . . .
C50 C -0.0225(6) 0.6991(4) 0.1122(5) 0.0527 1.0000 Uani . . . .
C51 C -0.1033(6) 0.6912(4) 0.1534(5) 0.0531 1.0000 Uani . . . .
C52 C -0.0852(6) 0.6868(4) 0.2251(5) 0.0512 1.0000 Uani . . . .
C53 C 0.0169(5) 0.6900(3) 0.2554(4) 0.0410 1.0000 Uani . . . .
C54 C 0.0394(6) 0.6872(4) 0.3336(4) 0.0412 1.0000 Uani . . . .
C55 C -0.0460(7) 0.7193(5) 0.3718(5) 0.0604 1.0000 Uani . . . .
C56 C 0.0596(8) 0.6172(4) 0.3586(6) 0.0674 1.0000 Uani . . . .
C57 C 0.1689(7) 0.7185(4) 0.0953(4) 0.0492 1.0000 Uani . . . .
C58 C 0.1724(8) 0.7922(5) 0.0821(6) 0.0669 1.0000 Uani . . . .
C59 C 0.1596(9) 0.6807(6) 0.0270(5) 0.0741 1.0000 Uani . . . .
C60 C 0.4974(9) 0.4106(6) 0.2997(4) 0.0452 0.357(14) Uani D P 1 1
C61 C 0.5801(18) 0.4600(8) 0.3283(6) 0.0487 0.357(14) Uani D P 1 1
C62 C 0.5162(19) 0.3435(8) 0.3331(7) 0.0547 0.357(14) Uani D P 1 1
C65 C 0.5010(5) 0.4035(3) 0.3004(3) 0.0439 0.643(14) Uani D P 1 2
C66 C 0.4956(11) 0.4722(5) 0.3306(5) 0.0560 0.643(14) Uani D P 1 2
C67 C 0.6004(9) 0.3677(6) 0.3299(5) 0.0530 0.643(14) Uani D P 1 2
C70 C 0.2808(5) 0.3873(6) 0.0718(4) 0.0552 0.77(3) Uani D P 2 1
C71 C 0.2704(10) 0.3154(7) 0.0499(7) 0.0590 0.77(3) Uani D P 2 1
C72 C 0.2615(13) 0.4331(7) 0.0091(6) 0.0631 0.77(3) Uani D P 2 1
C75 C 0.2861(10) 0.4061(14) 0.0643(9) 0.0447 0.23(3) Uani D P 2 2
C76 C 0.249(3) 0.3387(19) 0.0383(17) 0.0483 0.23(3) Uani D P 2 2
C77 C 0.298(3) 0.4529(17) 0.0040(12) 0.0432 0.23(3) Uani D P 2 2
C80 C 0.1632(6) 0.4196(5) 0.4171(5) 0.0407 0.39(3) Uani D P 3 1
C81 C 0.1540(15) 0.3527(7) 0.4517(12) 0.0442 0.39(3) Uani D P 3 1
C82 C 0.1894(15) 0.4731(9) 0.4710(10) 0.0423 0.39(3) Uani D P 3 1
C85 C 0.1603(5) 0.4180(4) 0.4183(4) 0.0443 0.61(3) Uani D P 3 2
C86 C 0.1321(9) 0.3752(8) 0.4787(7) 0.0469 0.61(3) Uani D P 3 2
C87 C 0.2201(11) 0.4790(6) 0.4441(9) 0.0518 0.61(3) Uani D P 3 2
C90 C 0.5057(7) 0.6457(5) 0.1699(4) 0.0465 0.53(5) Uani D P 4 1
C91 C 0.4757(19) 0.5785(7) 0.1390(6) 0.0491 0.53(5) Uani D P 4 1
C92 C 0.5894(18) 0.6789(14) 0.1295(6) 0.0530 0.53(5) Uani D P 4 1
C95 C 0.5032(7) 0.6465(6) 0.1705(4) 0.0497 0.47(5) Uani D P 4 2
C96 C 0.512(3) 0.5814(9) 0.1325(7) 0.0570 0.47(5) Uani D P 4 2
C97 C 0.562(2) 0.7009(12) 0.1356(8) 0.0545 0.47(5) Uani D P 4 2
C100 C -0.0267(7) 0.4560(6) 0.1794(4) 0.0458 0.48(4) Uani D P 5 1
C101 C -0.1096(16) 0.4093(12) 0.1459(7) 0.0517 0.48(4) Uani D P 5 1
C102 C -0.043(2) 0.5256(8) 0.1511(7) 0.0509 0.48(4) Uani D P 5 1
C105 C -0.0294(7) 0.4525(5) 0.1795(4) 0.0490 0.52(4) Uani D P 5 2
C106 C -0.082(2) 0.3894(8) 0.1514(7) 0.0538 0.52(4) Uani D P 5 2
C107 C -0.084(2) 0.5127(9) 0.1467(6) 0.0586 0.52(4) Uani D P 5 2
H41 H 0.1331 0.3161 0.2849 0.0482 1.0000 Uiso R . . .
H51 H 0.2965 0.2976 0.2322 0.0521 1.0000 Uiso R . . .
H121 H 0.6485 0.4135 0.2107 0.0516 1.0000 Uiso R . . .
H131 H 0.6398 0.4111 0.0921 0.0701 1.0000 Uiso R . . .
H141 H 0.4772 0.4042 0.0287 0.0682 1.0000 Uiso R . . .
H241 H -0.1772 0.4837 0.2628 0.0638 1.0000 Uiso R . . .
H251 H -0.1799 0.4795 0.3800 0.0607 1.0000 Uiso R . . .
H261 H -0.0304 0.4533 0.4487 0.0600 1.0000 Uiso R . . .
H351 H 0.6909 0.6131 0.2306 0.0655 1.0000 Uiso R . . .
H361 H 0.7524 0.6068 0.3444 0.0734 1.0000 Uiso R . . .
H371 H 0.6428 0.6204 0.4305 0.0617 1.0000 Uiso R . . .
H391 H 0.3680 0.6614 0.4040 0.0606 1.0000 Uiso R . . .
H401 H 0.4224 0.7155 0.5073 0.1022 1.0000 Uiso R . . .
H402 H 0.4701 0.7495 0.4432 0.1020 1.0000 Uiso R . . .
H403 H 0.5406 0.7028 0.4925 0.1022 1.0000 Uiso R . . .
H412 H 0.3643 0.5860 0.4866 0.1191 1.0000 Uiso R . . .
H411 H 0.4865 0.5931 0.5069 0.1192 1.0000 Uiso R . . .
H413 H 0.4457 0.5515 0.4414 0.1190 1.0000 Uiso R . . .
H451 H 0.3995 0.7694 0.3154 0.0480 1.0000 Uiso R . . .
H461 H 0.2214 0.7948 0.2716 0.0535 1.0000 Uiso R . . .
H501 H -0.0361 0.7023 0.0640 0.0650 1.0000 Uiso R . . .
H511 H -0.1714 0.6887 0.1333 0.0681 1.0000 Uiso R . . .
H521 H -0.1394 0.6818 0.2536 0.0641 1.0000 Uiso R . . .
H541 H 0.1030 0.7130 0.3452 0.0480 1.0000 Uiso R . . .
H552 H -0.0239 0.7200 0.4208 0.1009 1.0000 Uiso R . . .
H551 H -0.0573 0.7642 0.3554 0.1011 1.0000 Uiso R . . .
H553 H -0.1094 0.6936 0.3639 0.1009 1.0000 Uiso R . . .
H561 H 0.0405 0.6138 0.4054 0.1168 1.0000 Uiso R . . .
H563 H 0.1329 0.6072 0.3563 0.1169 1.0000 Uiso R . . .
H562 H 0.0181 0.5864 0.3295 0.1171 1.0000 Uiso R . . .
H571 H 0.2349 0.7058 0.1207 0.0587 1.0000 Uiso R . . .
H582 H 0.2404 0.8021 0.0670 0.1110 1.0000 Uiso R . . .
H581 H 0.1630 0.8162 0.1238 0.1109 1.0000 Uiso R . . .
H583 H 0.1188 0.8048 0.0468 0.1108 1.0000 Uiso R . . .
H592 H 0.2203 0.6886 0.0020 0.1138 1.0000 Uiso R . . .
H591 H 0.0985 0.6958 -0.0002 0.1140 1.0000 Uiso R . . .
H593 H 0.1531 0.6346 0.0364 0.1141 1.0000 Uiso R . . .
H601 H 0.4260 0.4208 0.3116 0.0562 0.357(14) Uiso R P 1 1
H611 H 0.5744 0.4630 0.3774 0.0749 0.357(14) Uiso R P 1 1
H612 H 0.5598 0.5013 0.3066 0.0751 0.357(14) Uiso R P 1 1
H613 H 0.6516 0.4497 0.3198 0.0749 0.357(14) Uiso R P 1 1
H622 H 0.4996 0.3432 0.3811 0.0799 0.357(14) Uiso R P 1 1
H621 H 0.5913 0.3370 0.3305 0.0800 0.357(14) Uiso R P 1 1
H623 H 0.4769 0.3092 0.3076 0.0799 0.357(14) Uiso R P 1 1
H651 H 0.4395 0.3793 0.3144 0.0541 0.643(14) Uiso R P 1 2
H661 H 0.5084 0.4694 0.3802 0.0838 0.643(14) Uiso R P 1 2
H662 H 0.5491 0.4986 0.3120 0.0842 0.643(14) Uiso R P 1 2
H663 H 0.4283 0.4914 0.3190 0.0838 0.643(14) Uiso R P 1 2
H671 H 0.5975 0.3627 0.3789 0.0770 0.643(14) Uiso R P 1 2
H672 H 0.6626 0.3924 0.3216 0.0771 0.643(14) Uiso R P 1 2
H673 H 0.6029 0.3250 0.3083 0.0770 0.643(14) Uiso R P 1 2
H701 H 0.2276 0.3954 0.1043 0.0641 0.77(3) Uiso R P 2 1
H711 H 0.2003 0.3060 0.0300 0.0809 0.77(3) Uiso R P 2 1
H712 H 0.3193 0.3073 0.0158 0.0810 0.77(3) Uiso R P 2 1
H713 H 0.2865 0.2869 0.0891 0.0810 0.77(3) Uiso R P 2 1
H722 H 0.1925 0.4240 -0.0117 0.0881 0.77(3) Uiso R P 2 1
H721 H 0.2644 0.4777 0.0248 0.0879 0.77(3) Uiso R P 2 1
H723 H 0.3127 0.4261 -0.0238 0.0878 0.77(3) Uiso R P 2 1
H751 H 0.2307 0.4221 0.0921 0.0621 0.23(3) Uiso R P 2 2
H761 H 0.1789 0.3283 0.0505 0.0869 0.23(3) Uiso R P 2 2
H762 H 0.2500 0.3373 -0.0111 0.0870 0.23(3) Uiso R P 2 2
H763 H 0.2978 0.3070 0.0590 0.0870 0.23(3) Uiso R P 2 2
H771 H 0.2655 0.4330 -0.0377 0.0780 0.23(3) Uiso R P 2 2
H772 H 0.2628 0.4936 0.0139 0.0780 0.23(3) Uiso R P 2 2
H773 H 0.3725 0.4612 -0.0011 0.0780 0.23(3) Uiso R P 2 2
H801 H 0.2201 0.4161 0.3866 0.0510 0.39(3) Uiso R P 3 1
H811 H 0.1866 0.3547 0.4981 0.0700 0.39(3) Uiso R P 3 1
H812 H 0.0811 0.3408 0.4528 0.0701 0.39(3) Uiso R P 3 1
H813 H 0.1886 0.3196 0.4266 0.0699 0.39(3) Uiso R P 3 1
H821 H 0.2621 0.4692 0.4889 0.0650 0.39(3) Uiso R P 3 1
H822 H 0.1454 0.4694 0.5087 0.0650 0.39(3) Uiso R P 3 1
H823 H 0.1780 0.5156 0.4503 0.0651 0.39(3) Uiso R P 3 1
H851 H 0.2065 0.3912 0.3914 0.0557 0.61(3) Uiso R P 3 2
H861 H 0.1901 0.3467 0.4937 0.0770 0.61(3) Uiso R P 3 2
H863 H 0.1164 0.4028 0.5167 0.0773 0.61(3) Uiso R P 3 2
H862 H 0.0714 0.3484 0.4654 0.0771 0.61(3) Uiso R P 3 2
H871 H 0.2824 0.4663 0.4730 0.0811 0.61(3) Uiso R P 3 2
H873 H 0.1757 0.5066 0.4704 0.0808 0.61(3) Uiso R P 3 2
H872 H 0.2404 0.5026 0.4043 0.0810 0.61(3) Uiso R P 3 2
H901 H 0.4436 0.6745 0.1653 0.0561 0.53(5) Uiso R P 4 1
H911 H 0.4358 0.5851 0.0951 0.0739 0.53(5) Uiso R P 4 1
H913 H 0.5377 0.5528 0.1325 0.0742 0.53(5) Uiso R P 4 1
H912 H 0.4333 0.5558 0.1697 0.0740 0.53(5) Uiso R P 4 1
H921 H 0.5591 0.6894 0.0836 0.0771 0.53(5) Uiso R P 4 1
H923 H 0.6136 0.7188 0.1524 0.0769 0.53(5) Uiso R P 4 1
H922 H 0.6476 0.6491 0.1265 0.0769 0.53(5) Uiso R P 4 1
H951 H 0.4288 0.6602 0.1679 0.0630 0.47(5) Uiso R P 4 2
H962 H 0.4666 0.5830 0.0901 0.0890 0.47(5) Uiso R P 4 2
H961 H 0.5835 0.5735 0.1225 0.0890 0.47(5) Uiso R P 4 2
H963 H 0.4891 0.5468 0.1615 0.0892 0.47(5) Uiso R P 4 2
H972 H 0.5416 0.7004 0.0868 0.0870 0.47(5) Uiso R P 4 2
H971 H 0.5459 0.7431 0.1539 0.0870 0.47(5) Uiso R P 4 2
H973 H 0.6364 0.6928 0.1435 0.0870 0.47(5) Uiso R P 4 2
H1001 H 0.0431 0.4409 0.1680 0.0600 0.48(4) Uiso R P 5 1
H1012 H -0.1144 0.4166 0.0969 0.0818 0.48(4) Uiso R P 5 1
H1011 H -0.1773 0.4172 0.1632 0.0820 0.48(4) Uiso R P 5 1
H1013 H -0.0877 0.3649 0.1558 0.0821 0.48(4) Uiso R P 5 1
H1022 H -0.0052 0.5314 0.1106 0.0800 0.48(4) Uiso R P 5 1
H1021 H -0.0180 0.5568 0.1859 0.0799 0.48(4) Uiso R P 5 1
H1023 H -0.1162 0.5327 0.1392 0.0800 0.48(4) Uiso R P 5 1
H1051 H 0.0438 0.4520 0.1674 0.0611 0.52(4) Uiso R P 5 2
H1061 H -0.0714 0.3862 0.1033 0.0819 0.52(4) Uiso R P 5 2
H1062 H -0.1555 0.3906 0.1578 0.0820 0.52(4) Uiso R P 5 2
H1063 H -0.0498 0.3522 0.1753 0.0819 0.52(4) Uiso R P 5 2
H1071 H -0.0914 0.5073 0.0976 0.0848 0.52(4) Uiso R P 5 2
H1072 H -0.0436 0.5516 0.1586 0.0850 0.52(4) Uiso R P 5 2
H1073 H -0.1530 0.5169 0.1635 0.0850 0.52(4) Uiso R P 5 2

loop_
_atom_site_aniso_label
_atom_site_aniso_U_11
_atom_site_aniso_U_22
_atom_site_aniso_U_33
_atom_site_aniso_U_23
_atom_site_aniso_U_13
_atom_site_aniso_U_12
Sn1 0.0477(3) 0.0341(3) 0.0418(3) -0.0008(2) -0.0085(2) -0.0028(2)
B2 0.032(4) 0.027(3) 0.035(4) 0.005(3) -0.006(3) 0.003(3)
N3 0.035(3) 0.031(3) 0.035(3) -0.001(2) 0.000(2) 0.000(2)
C4 0.044(4) 0.025(3) 0.047(4) -0.002(3) -0.002(3) -0.004(3)
C5 0.041(4) 0.033(3) 0.044(4) 0.001(3) 0.000(3) 0.001(3)
N6 0.034(3) 0.027(3) 0.035(3) 0.003(2) -0.001(2) 0.002(2)
C7 0.036(3) 0.033(3) 0.037(4) 0.001(3) 0.001(3) 0.006(3)
C8 0.038(3) 0.037(3) 0.039(3) -0.002(3) -0.005(3) -0.001(3)
C12 0.036(4) 0.038(4) 0.052(4) -0.003(3) 0.003(3) 0.002(3)
C13 0.043(4) 0.061(5) 0.055(5) 0.001(4) 0.011(4) 0.006(4)
C14 0.061(5) 0.072(6) 0.035(4) -0.006(4) 0.007(4) 0.015(4)
C15 0.039(3) 0.061(4) 0.038(3) -0.002(3) -0.005(3) 0.015(3)
C19 0.030(3) 0.035(3) 0.042(4) -0.001(3) -0.003(3) 0.000(3)
C20 0.039(3) 0.038(3) 0.050(3) -0.002(3) -0.011(3) 0.001(3)
C24 0.031(4) 0.057(5) 0.063(5) 0.007(4) -0.007(3) 0.000(3)
C25 0.037(4) 0.055(5) 0.054(5) 0.004(4) 0.010(3) 0.003(3)
C26 0.040(4) 0.058(5) 0.044(4) 0.005(4) 0.003(3) 0.006(3)
C27 0.029(3) 0.040(3) 0.045(3) 0.004(3) -0.001(2) 0.003(2)
B31 0.032(4) 0.035(4) 0.037(4) -0.001(3) -0.007(3) -0.004(3)
N32 0.029(3) 0.030(3) 0.044(3) 0.001(2) -0.013(2) 0.002(2)
C33 0.023(3) 0.033(3) 0.038(4) 0.004(3) -0.003(3) -0.002(2)
C34 0.038(3) 0.039(3) 0.049(3) 0.003(3) 0.007(3) 0.001(3)
C35 0.032(4) 0.052(5) 0.068(6) 0.000(4) 0.004(4) 0.010(3)
C36 0.028(4) 0.054(5) 0.092(7) 0.013(5) -0.019(4) -0.005(3)
C37 0.036(4) 0.052(5) 0.064(5) 0.008(4) -0.022(4) -0.007(3)
C38 0.035(3) 0.037(4) 0.047(4) 0.003(3) -0.009(3) -0.006(3)
C39 0.047(4) 0.060(5) 0.037(4) -0.001(4) -0.007(3) -0.005(4)
C40 0.080(7) 0.073(6) 0.051(5) -0.012(5) 0.001(5) -0.005(5)
C41 0.097(8) 0.074(7) 0.050(5) 0.014(5) 0.000(5) -0.010(6)
C45 0.040(4) 0.032(3) 0.041(4) -0.008(3) -0.008(3) 0.002(3)
C46 0.046(4) 0.025(3) 0.055(5) -0.009(3) -0.010(3) 0.003(3)
N47 0.033(3) 0.031(3) 0.040(3) -0.004(2) -0.010(2) -0.001(2)
C48 0.031(3) 0.032(3) 0.048(4) -0.005(3) -0.014(3) 0.011(3)
C49 0.034(4) 0.040(4) 0.051(4) -0.004(3) -0.008(3) 0.009(3)
C50 0.047(5) 0.051(5) 0.056(5) -0.007(4) -0.021(4) 0.020(4)
C51 0.036(4) 0.045(4) 0.075(6) -0.005(4) -0.018(4) 0.008(3)
C52 0.037(4) 0.043(4) 0.072(6) -0.005(4) -0.004(4) -0.003(3)
C53 0.033(4) 0.030(3) 0.058(5) -0.007(3) -0.007(3) 0.004(3)
C54 0.032(3) 0.037(4) 0.053(4) 0.006(3) -0.003(3) -0.002(3)
C55 0.053(5) 0.066(6) 0.063(6) 0.002(5) 0.007(4) 0.009(4)
C56 0.077(6) 0.046(5) 0.077(7) 0.014(5) -0.005(5) 0.015(4)
C57 0.053(5) 0.054(5) 0.039(4) 0.006(3) -0.004(3) 0.014(4)
C58 0.065(6) 0.062(6) 0.072(6) 0.008(5) -0.005(5) 0.010(5)
C59 0.091(8) 0.073(7) 0.056(6) 0.002(5) -0.008(5) 0.014(6)
C60 0.051(6) 0.046(6) 0.037(5) 0.001(5) -0.002(5) -0.008(5)
C61 0.059(8) 0.050(7) 0.036(7) 0.005(6) -0.003(6) -0.015(6)
C62 0.067(8) 0.051(7) 0.045(7) 0.005(6) 0.001(7) -0.010(7)
C65 0.046(4) 0.047(4) 0.038(4) -0.011(4) -0.005(4) 0.009(4)
C66 0.070(6) 0.049(5) 0.047(5) -0.011(5) -0.004(5) 0.005(5)
C67 0.051(6) 0.062(6) 0.045(5) -0.009(5) -0.005(4) 0.015(5)
C70 0.045(4) 0.079(5) 0.039(4) 0.000(4) -0.013(3) 0.015(4)
C71 0.045(5) 0.081(6) 0.047(5) 0.002(5) -0.017(4) 0.015(5)
C72 0.055(6) 0.086(7) 0.046(5) 0.001(5) -0.014(5) 0.017(5)
C75 0.039(6) 0.059(7) 0.034(6) -0.005(6) -0.007(5) 0.007(6)
C76 0.044(9) 0.061(9) 0.038(9) -0.005(8) -0.010(8) 0.006(8)
C77 0.038(9) 0.056(9) 0.035(8) -0.004(7) -0.006(7) 0.001(8)
C80 0.032(5) 0.046(5) 0.043(5) -0.002(5) -0.001(4) 0.007(5)
C81 0.038(7) 0.046(7) 0.047(8) -0.004(6) -0.005(6) 0.007(6)
C82 0.030(7) 0.052(7) 0.045(7) -0.007(6) 0.000(6) 0.003(6)
C85 0.034(4) 0.052(4) 0.046(4) 0.009(4) -0.004(4) 0.001(4)
C86 0.037(5) 0.060(6) 0.042(6) 0.009(5) -0.007(5) 0.000(5)
C87 0.036(5) 0.058(6) 0.059(6) 0.010(5) -0.008(5) -0.006(5)
C90 0.046(5) 0.045(5) 0.049(4) 0.006(4) 0.009(4) 0.000(4)
C91 0.044(7) 0.050(6) 0.054(6) 0.002(5) 0.007(5) 0.002(5)
C92 0.058(7) 0.046(7) 0.056(6) 0.012(6) 0.013(5) -0.006(6)
C95 0.050(5) 0.048(5) 0.052(5) 0.009(5) 0.011(5) 0.009(5)
C96 0.059(8) 0.056(7) 0.058(7) 0.005(6) 0.015(6) 0.010(7)
C97 0.055(7) 0.049(7) 0.061(7) 0.016(6) 0.014(6) 0.013(6)
C100 0.040(5) 0.043(5) 0.052(4) -0.010(5) -0.012(4) 0.003(4)
C101 0.044(7) 0.050(7) 0.058(7) -0.018(6) -0.017(6) 0.005(6)
C102 0.045(7) 0.047(6) 0.058(7) -0.007(6) -0.010(6) 0.002(6)
C105 0.050(5) 0.043(5) 0.051(4) -0.001(4) -0.014(4) 0.002(4)
C106 0.061(7) 0.041(6) 0.056(6) -0.005(6) -0.013(6) 0.005(6)
C107 0.058(8) 0.055(7) 0.059(6) 0.004(6) -0.021(6) 0.003(6)

loop_
_atom_type_symbol
_atom_type_scat_dispersion_real
_atom_type_scat_dispersion_imag
_atom_type_scat_Cromer_Mann_a1
_atom_type_scat_Cromer_Mann_b1
_atom_type_scat_Cromer_Mann_a2
_atom_type_scat_Cromer_Mann_b2
_atom_type_scat_Cromer_Mann_a3
_atom_type_scat_Cromer_Mann_b3
_atom_type_scat_Cromer_Mann_a4
_atom_type_scat_Cromer_Mann_b4
_atom_type_scat_Cromer_Mann_c
_atom_type_scat_source
C 0.0033 0.0016 2.3100 20.8439 1.0200 10.2075 1.5886 0.5687 0.8650 51.6512 0.2156 'International Tables Vol C 4.2.6.8 and 6.1.1.4'
H 0.0000 0.0000 0.4930 10.5109 0.3229 26.1257 0.1402 3.1424 0.0408 57.7998 0.0030 'International Tables Vol C 4.2.6.8 and 6.1.1.4'
N 0.0061 0.0033 12.2126 0.0057 3.1322 9.8933 2.0125 28.9975 1.1663 0.5826 -11.5290 'International Tables Vol C 4.2.6.8 and 6.1.1.4'
B 0.0013 0.0007 2.0545 23.2185 1.3326 1.0210 1.0979 60.3498 0.7068 0.1403 -0.1932 'International Tables Vol C 4.2.6.8 and 6.1.1.4'
Sn -0.6537 1.4246 19.1889 5.8303 19.1005 0.5031 4.4585 26.8909 2.4663 83.9572 4.7821 'International Tables Vol C 4.2.6.8 and 6.1.1.4'

loop_
_geom_angle_atom_site_label_1
_geom_angle_atom_site_label_2
_geom_angle_atom_site_label_3
_geom_angle
_geom_angle_publ_flag
B2 Sn1 B31 118.8(3) yes
Sn1 B2 N3 131.8(5) yes
Sn1 B2 N6 120.7(5) yes
N3 B2 N6 102.9(5) yes
B2 N3 C4 109.3(6) yes
B2 N3 C19 132.7(6) yes
C4 N3 C19 118.0(6) yes
N3 C4 C5 109.3(6) yes
N3 C4 H41 124.9 no
C5 C4 H41 125.8 no
C4 C5 N6 108.9(6) yes
C4 C5 H51 126.3 no
N6 C5 H51 124.8 no
C5 N6 B2 109.5(6) yes
C5 N6 C7 120.9(6) yes
B2 N6 C7 129.5(6) yes
N6 C7 C8 117.9(6) yes
N6 C7 C15 120.0(6) yes
C8 C7 C15 122.0(6) yes
C7 C8 C12 117.2(6) yes
C7 C8 C60 118.9(7) yes
C12 C8 C60 123.7(7) yes
C7 C8 C12 117.2(6) yes
C7 C8 C65 120.4(6) yes
C12 C8 C65 122.5(5) yes
C8 C12 C13 122.0(7) yes
C8 C12 H121 118.4 no
C13 C12 H121 119.6 no
C12 C13 C14 119.8(8) yes
C12 C13 H131 119.3 no
C14 C13 H131 120.9 no
C13 C14 C15 121.0(7) yes
C13 C14 H141 120.0 no
C15 C14 H141 119.0 no
C14 C15 C7 118.0(6) yes
C14 C15 C70 123.0(6) yes
C7 C15 C70 118.8(6) yes
C14 C15 C7 118.0(6) yes
C14 C15 C75 116.3(10) yes
C7 C15 C75 124.9(9) yes
N3 C19 C20 120.8(6) yes
N3 C19 C27 119.1(6) yes
C20 C19 C27 119.9(6) yes
C19 C20 C24 118.7(6) yes
C19 C20 C100 120.1(6) yes
C24 C20 C100 121.1(6) yes
C19 C20 C24 118.7(6) yes
C19 C20 C105 120.5(6) yes
C24 C20 C105 120.6(6) yes
C20 C24 C25 121.4(7) yes
C20 C24 H241 119.4 no
C25 C24 H241 119.3 no
C24 C25 C26 120.4(7) yes
C24 C25 H251 119.8 no
C26 C25 H251 119.7 no
C25 C26 C27 120.3(7) yes
C25 C26 H261 118.8 no
C27 C26 H261 120.9 no
C19 C27 C26 119.2(6) yes
C19 C27 C80 119.8(6) yes
C26 C27 C80 121.0(6) yes
C19 C27 C26 119.2(6) yes
C19 C27 C85 121.1(6) yes
C26 C27 C85 119.7(6) yes
Sn1 B31 N32 137.6(5) yes
Sn1 B31 N47 117.2(4) yes
N32 B31 N47 102.4(6) yes
B31 N32 C33 132.5(6) yes
B31 N32 C45 109.3(5) yes
C33 N32 C45 118.1(5) yes
N32 C33 C34 120.2(6) yes
N32 C33 C38 116.8(6) yes
C34 C33 C38 122.9(6) yes
C33 C34 C35 118.4(6) yes
C33 C34 C90 122.4(6) yes
C35 C34 C90 119.2(6) yes
C33 C34 C35 118.4(6) yes
C33 C34 C95 121.0(6) yes
C35 C34 C95 120.6(7) yes
C34 C35 C36 120.1(8) yes
C34 C35 H351 119.1 no
C36 C35 H351 120.8 no
C35 C36 C37 121.4(7) yes
C35 C36 H361 118.5 no
C37 C36 H361 120.1 no
C36 C37 C38 120.4(8) yes
C36 C37 H371 118.3 no
C38 C37 H371 121.3 no
C33 C38 C37 116.7(7) yes
C33 C38 C39 123.4(6) yes
C37 C38 C39 119.9(7) yes
C38 C39 C40 111.8(7) yes
C38 C39 C41 111.4(8) yes
C40 C39 C41 110.4(7) yes
C38 C39 H391 107.8 no
C40 C39 H391 106.9 no
C41 C39 H391 108.3 no
C39 C40 H401 109.8 no
C39 C40 H402 108.2 no
H401 C40 H402 110.8 no
C39 C40 H403 107.9 no
H401 C40 H403 110.1 no
H402 C40 H403 110.0 no
C39 C41 H412 110.7 no
C39 C41 H411 107.5 no
H412 C41 H411 109.7 no
C39 C41 H413 110.3 no
H412 C41 H413 109.5 no
H411 C41 H413 109.2 no
N32 C45 C46 109.9(6) yes
N32 C45 H451 124.6 no
C46 C45 H451 125.5 no
C45 C46 N47 108.4(6) yes
C45 C46 H461 125.5 no
N47 C46 H461 126.1 no
C46 N47 B31 110.0(5) yes
C46 N47 C48 122.0(6) yes
B31 N47 C48 128.0(5) yes
N47 C48 C49 120.2(7) yes
N47 C48 C53 118.0(6) yes
C49 C48 C53 121.8(6) yes
C48 C49 C50 118.6(8) yes
C48 C49 C57 121.9(6) yes
C50 C49 C57 119.4(7) yes
C49 C50 C51 120.2(8) yes
C49 C50 H501 119.4 no
C51 C50 H501 120.4 no
C50 C51 C52 121.5(7) yes
C50 C51 H511 119.2 no
C52 C51 H511 119.2 no
C51 C52 C53 119.4(8) yes
C51 C52 H521 122.3 no
C53 C52 H521 118.2 no
C48 C53 C52 118.3(7) yes
C48 C53 C54 120.7(6) yes
C52 C53 C54 120.9(7) yes
C53 C54 C55 112.9(6) yes
C53 C54 C56 111.5(7) yes
C55 C54 C56 110.9(8) yes
C53 C54 H541 107.1 no
C55 C54 H541 105.8 no
C56 C54 H541 108.3 no
C54 C55 H552 109.0 no
C54 C55 H551 109.6 no
H552 C55 H551 109.4 no
C54 C55 H553 108.3 no
H552 C55 H553 109.6 no
H551 C55 H553 110.9 no
C54 C56 H561 108.7 no
C54 C56 H563 108.8 no
H561 C56 H563 110.7 no
C54 C56 H562 110.3 no
H561 C56 H562 109.5 no
H563 C56 H562 108.7 no
C49 C57 C58 109.6(7) yes
C49 C57 C59 113.4(8) yes
C58 C57 C59 110.5(8) yes
C49 C57 H571 107.2 no
C58 C57 H571 108.1 no
C59 C57 H571 107.8 no
C57 C58 H582 107.3 no
C57 C58 H581 110.5 no
H582 C58 H581 109.3 no
C57 C58 H583 110.7 no
H582 C58 H583 109.5 no
H581 C58 H583 109.5 no
C57 C59 H592 110.3 no
C57 C59 H591 108.5 no
H592 C59 H591 108.8 no
C57 C59 H593 109.2 no
H592 C59 H593 110.2 no
H591 C59 H593 109.9 no
C8 C60 C61 110.98(7) yes
C8 C60 C62 110.97(7) yes
C61 C60 C62 110.84(7) yes
C8 C60 H601 108.1 no
C61 C60 H601 113.7 no
C62 C60 H601 101.8 no
C60 C61 H611 107.1 no
C60 C61 H612 105.1 no
H611 C61 H612 109.7 no
C60 C61 H613 115.4 no
H611 C61 H613 109.5 no
H612 C61 H613 109.8 no
C60 C62 H622 112.0 no
C60 C62 H621 102.7 no
H622 C62 H621 110.1 no
C60 C62 H623 111.8 no
H622 C62 H623 109.9 no
H621 C62 H623 110.2 no
C8 C65 C66 110.97(7) yes
C8 C65 C67 111.00(7) yes
C66 C65 C67 110.83(7) yes
C8 C65 H651 108.8 no
C66 C65 H651 106.8 no
C67 C65 H651 108.3 no
C65 C66 H661 108.8 no
C65 C66 H662 108.1 no
H661 C66 H662 110.1 no
C65 C66 H663 110.8 no
H661 C66 H663 109.5 no
H662 C66 H663 109.6 no
C65 C67 H671 108.8 no
C65 C67 H672 110.9 no
H671 C67 H672 108.7 no
C65 C67 H673 108.8 no
H671 C67 H673 110.0 no
H672 C67 H673 109.8 no
C15 C70 C71 110.97(7) yes
C15 C70 C72 110.99(7) yes
C71 C70 C72 110.84(7) yes
C15 C70 H701 107.4 no
C71 C70 H701 107.0 no
C72 C70 H701 109.5 no
C70 C71 H711 110.9 no
C70 C71 H712 108.0 no
H711 C71 H712 109.0 no
C70 C71 H713 110.3 no
H711 C71 H713 109.1 no
H712 C71 H713 109.5 no
C70 C72 H722 107.3 no
C70 C72 H721 108.9 no
H722 C72 H721 109.2 no
C70 C72 H723 111.2 no
H722 C72 H723 110.1 no
H721 C72 H723 110.0 no
C15 C75 C76 110.97(7) yes
C15 C75 C77 110.97(7) yes
C76 C75 C77 110.83(7) yes
C15 C75 H751 109.0 no
C76 C75 H751 105.2 no
C77 C75 H751 109.7 no
C75 C76 H761 112.7 no
C75 C76 H762 109.0 no
H761 C76 H762 109.5 no
C75 C76 H763 106.7 no
H761 C76 H763 109.5 no
H762 C76 H763 109.3 no
C75 C77 H771 108.4 no
C75 C77 H772 107.5 no
H771 C77 H772 110.3 no
C75 C77 H773 110.3 no
H771 C77 H773 110.0 no
H772 C77 H773 110.3 no
C27 C80 C81 110.98(7) yes
C27 C80 C82 110.98(7) yes
C81 C80 C82 110.83(7) yes
C27 C80 H801 107.5 no
C81 C80 H801 106.8 no
C82 C80 H801 109.6 no
C80 C81 H811 109.3 no
C80 C81 H812 110.1 no
H811 C81 H812 109.4 no
C80 C81 H813 110.3 no
H811 C81 H813 108.9 no
H812 C81 H813 108.9 no
C80 C82 H821 109.7 no
C80 C82 H822 110.9 no
H821 C82 H822 108.9 no
C80 C82 H823 109.9 no
H821 C82 H823 109.4 no
H822 C82 H823 108.0 no
C27 C85 C86 110.98(7) yes
C27 C85 C87 110.96(7) yes
C86 C85 C87 110.83(7) yes
C27 C85 H851 108.7 no
C86 C85 H851 106.5 no
C87 C85 H851 108.7 no
C85 C86 H861 110.5 no
C85 C86 H863 109.7 no
H861 C86 H863 108.8 no
C85 C86 H862 110.6 no
H861 C86 H862 108.5 no
H863 C86 H862 108.7 no
C85 C87 H871 109.7 no
C85 C87 H873 110.3 no
H871 C87 H873 109.6 no
C85 C87 H872 107.7 no
H871 C87 H872 109.7 no
H873 C87 H872 109.9 no
C34 C90 C91 110.97(7) yes
C34 C90 C92 110.99(7) yes
C91 C90 C92 110.83(7) yes
C34 C90 H901 108.7 no
C91 C90 H901 108.8 no
C92 C90 H901 106.4 no
C90 C91 H911 108.5 no
C90 C91 H913 110.8 no
H911 C91 H913 109.6 no
C90 C91 H912 108.9 no
H911 C91 H912 109.4 no
H913 C91 H912 109.5 no
C90 C92 H921 109.1 no
C90 C92 H923 110.2 no
H921 C92 H923 109.1 no
C90 C92 H922 109.1 no
H921 C92 H922 109.5 no
H923 C92 H922 109.8 no
C34 C95 C96 110.97(7) yes
C34 C95 C97 110.98(7) yes
C96 C95 C97 110.83(7) yes
C34 C95 H951 108.5 no
C96 C95 H951 109.1 no
C97 C95 H951 106.3 no
C95 C96 H962 108.8 no
C95 C96 H961 110.5 no
H962 C96 H961 110.0 no
C95 C96 H963 108.4 no
H962 C96 H963 109.6 no
H961 C96 H963 109.5 no
C95 C97 H972 109.1 no
C95 C97 H971 110.7 no
H972 C97 H971 109.0 no
C95 C97 H973 108.6 no
H972 C97 H973 109.9 no
H971 C97 H973 109.4 no
C20 C100 C101 110.97(7) yes
C20 C100 C102 110.98(7) yes
C101 C100 C102 110.83(7) yes
C20 C100 H1001 107.6 no
C101 C100 H1001 108.6 no
C102 C100 H1001 107.8 no
C100 C101 H1012 108.1 no
C100 C101 H1011 110.9 no
H1012 C101 H1011 109.6 no
C100 C101 H1013 108.7 no
H1012 C101 H1013 109.6 no
H1011 C101 H1013 110.0 no
C100 C102 H1022 110.3 no
C100 C102 H1021 109.5 no
H1022 C102 H1021 109.5 no
C100 C102 H1023 109.2 no
H1022 C102 H1023 109.2 no
H1021 C102 H1023 109.2 no
C20 C105 C106 110.97(7) yes
C20 C105 C107 110.98(7) yes
C106 C105 C107 110.83(7) yes
C20 C105 H1051 107.5 no
C106 C105 H1051 107.6 no
C107 C105 H1051 108.8 no
C105 C106 H1061 108.4 no
C105 C106 H1062 109.6 no
H1061 C106 H1062 109.9 no
C105 C106 H1063 109.7 no
H1061 C106 H1063 109.5 no
H1062 C106 H1063 109.7 no
C105 C107 H1071 108.9 no
C105 C107 H1072 109.8 no
H1071 C107 H1072 109.7 no
C105 C107 H1073 109.3 no
H1071 C107 H1073 109.6 no
H1072 C107 H1073 109.5 no

loop_
_geom_bond_atom_site_label_1
_geom_bond_atom_site_label_2
_geom_bond_distance
_geom_bond_publ_flag
Sn1 B2 2.285(7) yes
Sn1 B31 2.294(8) yes
B2 N3 1.449(9) yes
B2 N6 1.433(9) yes
N3 C4 1.402(8) yes
N3 C19 1.412(9) yes
C4 C5 1.334(11) yes
C4 H41 0.924 no
C5 N6 1.411(9) yes
C5 H51 0.930 no
N6 C7 1.422(9) yes
C7 C8 1.420(9) yes
C7 C15 1.376(10) yes
C8 C12 1.365(10) yes
C8 C60 1.525(6) yes
C8 C12 1.365(10) yes
C8 C65 1.533(6) yes
C12 C13 1.378(12) yes
C12 H121 0.931 no
C13 C14 1.372(12) yes
C13 H131 0.935 no
C14 C15 1.392(11) yes
C14 H141 0.941 no
C15 C70 1.536(6) yes
C15 C75 1.528(7) yes
C19 C20 1.395(9) yes
C19 C27 1.410(10) yes
C20 C24 1.376(11) yes
C20 C100 1.530(6) yes
C20 C24 1.376(11) yes
C20 C105 1.527(6) yes
C24 C25 1.356(12) yes
C24 H241 0.935 no
C25 C26 1.384(11) yes
C25 H251 0.936 no
C26 C27 1.365(10) yes
C26 H261 0.926 no
C27 C80 1.533(6) yes
C27 C85 1.524(6) yes
B31 N32 1.444(8) yes
B31 N47 1.442(9) yes
N32 C33 1.444(8) yes
N32 C45 1.392(8) yes
C33 C34 1.374(9) yes
C33 C38 1.402(10) yes
C34 C35 1.382(10) yes
C34 C90 1.531(6) yes
C34 C35 1.382(10) yes
C34 C95 1.528(6) yes
C35 C36 1.363(13) yes
C35 H351 0.931 no
C36 C37 1.376(14) yes
C36 H361 0.929 no
C37 C38 1.393(10) yes
C37 H371 0.931 no
C38 C39 1.508(11) yes
C39 C40 1.530(12) yes
C39 C41 1.519(13) yes
C39 H391 0.975 no
C40 H401 0.965 no
C40 H402 0.963 no
C40 H403 0.960 no
C41 H412 0.964 no
C41 H411 0.969 no
C41 H413 0.967 no
C45 C46 1.333(10) yes
C45 H451 0.938 no
C46 N47 1.398(8) yes
C46 H461 0.918 no
N47 C48 1.419(8) yes
C48 C49 1.377(11) yes
C48 C53 1.409(11) yes
C49 C50 1.392(10) yes
C49 C57 1.525(12) yes
C50 C51 1.365(13) yes
C50 H501 0.939 no
C51 C52 1.394(13) yes
C51 H511 0.923 no
C52 C53 1.384(10) yes
C52 H521 0.926 no
C53 C54 1.521(11) yes
C54 C55 1.515(12) yes
C54 C56 1.518(11) yes
C54 H541 0.975 no
C55 H552 0.969 no
C55 H551 0.971 no
C55 H553 0.965 no
C56 H561 0.962 no
C56 H563 0.961 no
C56 H562 0.971 no
C57 C58 1.521(13) yes
C57 C59 1.529(13) yes
C57 H571 0.973 no
C58 H582 0.959 no
C58 H581 0.962 no
C58 H583 0.960 no
C59 H592 0.960 no
C59 H591 0.955 no
C59 H593 0.959 no
C60 C61 1.525(7) yes
C60 C62 1.521(7) yes
C60 H601 0.980 no
C61 H611 0.963 no
C61 H612 0.964 no
C61 H613 0.963 no
C62 H622 0.971 no
C62 H621 0.971 no
C62 H623 0.970 no
C65 C66 1.519(6) yes
C65 C67 1.529(6) yes
C65 H651 0.983 no
C66 H661 0.964 no
C66 H662 0.962 no
C66 H663 0.952 no
C67 H671 0.959 no
C67 H672 0.964 no
C67 H673 0.965 no
C70 C71 1.525(6) yes
C70 C72 1.537(6) yes
C70 H701 0.978 no
C71 H711 0.962 no
C71 H712 0.959 no
C71 H713 0.965 no
C72 H722 0.955 no
C72 H721 0.956 no
C72 H723 0.960 no
C75 C76 1.523(7) yes
C75 C77 1.527(7) yes
C75 H751 0.980 no
C76 H761 0.962 no
C76 H762 0.961 no
C76 H763 0.962 no
C77 H771 0.967 no
C77 H772 0.970 no
C77 H773 0.974 no
C80 C81 1.524(7) yes
C80 C82 1.525(7) yes
C80 H801 0.978 no
C81 H811 0.962 no
C81 H812 0.962 no
C81 H813 0.958 no
C82 H821 0.965 no
C82 H822 0.961 no
C82 H823 0.959 no
C85 C86 1.526(6) yes
C85 C87 1.519(6) yes
C85 H851 0.983 no
C86 H861 0.966 no
C86 H863 0.960 no
C86 H862 0.965 no
C87 H871 0.969 no
C87 H873 0.972 no
C87 H872 0.963 no
C90 C91 1.527(7) yes
C90 C92 1.531(7) yes
C90 H901 0.982 no
C91 H911 0.964 no
C91 H913 0.965 no
C91 H912 0.955 no
C92 H921 0.964 no
C92 H923 0.963 no
C92 H922 0.964 no
C95 C96 1.524(7) yes
C95 C97 1.525(7) yes
C95 H951 0.986 no
C96 H962 0.965 no
C96 H961 0.964 no
C96 H963 0.961 no
C97 H972 0.959 no
C97 H971 0.958 no
C97 H973 0.961 no
C100 C101 1.524(7) yes
C100 C102 1.526(7) yes
C100 H1001 0.983 no
C101 H1012 0.960 no
C101 H1011 0.965 no
C101 H1013 0.958 no
C102 H1022 0.962 no
C102 H1021 0.961 no
C102 H1023 0.956 no
C105 C106 1.522(7) yes
C105 C107 1.523(7) yes
C105 H1051 0.980 no
C106 H1061 0.956 no
C106 H1062 0.961 no
C106 H1063 0.959 no
C107 H1071 0.957 no
C107 H1072 0.963 no
C107 H1073 0.963 no

loop_
_geom_hbond_atom_site_label_D
_geom_hbond_atom_site_label_H
_geom_hbond_atom_site_label_A
_geom_hbond_site_symmetry_A
_geom_hbond_angle_DHA
_geom_hbond_distance_DH
_geom_hbond_distance_HA
_geom_hbond_distance_DA
_geom_hbond_publ_flag
C62 H623 C97 3_645 121 0.97 2.53 3.141(16) yes
C80 H851 C4 . 130 0.97 2.55 3.256(16) yes
C85 H851 C4 . 129 0.98 2.55 3.266(16) yes
C97 H971 C62 3_655 164 0.96 2.21 3.141(16) yes
